data_7053505
loop_
_publ_author_name
'Lin, Kuan-Ming'
'Wang, Po-Yang'
'Shieh, Yun-Jen'
'Chen, Hong-Zhang'
'Kuo, Ting-Shen'
'Tsai, Yi-Chou'

_publ_section_title
;
 Reductive N--N bond cleavage and coupling of organic azides mediated by
 chromium(i) and vanadium(i) \b-diketiminate
;
_journal_issue 8
_journal_name_full 'New Journal of Chemistry'
_journal_page_first 1737
_journal_paper_doi 10.1039/c0nj00114g
_journal_volume 34
_journal_year 2010
_chemical_formula_moiety 'C47 H63 Cr N6 O'
_chemical_formula_sum 'C47 H63 Cr N6 O'
_chemical_formula_weight 780.03
_chemical_name_systematic
;
?
;
_space_group_IT_number 2
_symmetry_cell_setting triclinic
_symmetry_space_group_name_Hall '-P 1'
_symmetry_space_group_name_H-M 'P -1'
_atom_sites_solution_hydrogens geom
_atom_sites_solution_primary direct
_atom_sites_solution_secondary difmap
_audit_creation_method SHELXL-97
_cell_angle_alpha 105.496(2)
_cell_angle_beta 90.870(2)
_cell_angle_gamma 91.470(2)
_cell_formula_units_Z 2
_cell_length_a 10.8881(5)
_cell_length_b 12.8734(5)
_cell_length_c 16.1682(8)
_cell_measurement_reflns_used 25734
_cell_measurement_temperature 200(2)
_cell_measurement_theta_max 25.35
_cell_measurement_theta_min 2.037
_cell_volume 2182.58(17)
_computing_cell_refinement 'HKL Scalepack (Otwinowski & Minor 1997)'
_computing_data_collection 'Collect (Nonius BV, 1997-2000)'
_computing_data_reduction 'HKL Denzo and Scalepack'
_computing_molecular_graphics 'Ortep-3 for Windows (Farrugia, 1997)'
_computing_publication_material 'WinGX publication routines (Farrugia, 1999)'
_computing_structure_refinement 'SHELXL-97 (Sheldrick, 1997)'
_computing_structure_solution 'SHELXS-86 (Sheldrick, 1986)'
_diffrn_ambient_temperature 200(2)
_diffrn_detector_area_resol_mean 9
_diffrn_measured_fraction_theta_full 0.972
_diffrn_measured_fraction_theta_max 0.972
_diffrn_measurement_device_type KappaCCD
_diffrn_measurement_method 'CCD rotation images, thick slices'
_diffrn_radiation_monochromator graphite
_diffrn_radiation_source 'fine-focus sealed tube'
_diffrn_radiation_type MoK\a
_diffrn_radiation_wavelength 0.71073
_diffrn_reflns_av_R_equivalents 0.1139
_diffrn_reflns_av_sigmaI/netI 0.1372
_diffrn_reflns_limit_h_max 13
_diffrn_reflns_limit_h_min -13
_diffrn_reflns_limit_k_max 15
_diffrn_reflns_limit_k_min -15
_diffrn_reflns_limit_l_max 19
_diffrn_reflns_limit_l_min -19
_diffrn_reflns_number 27281
_diffrn_reflns_theta_full 25.43
_diffrn_reflns_theta_max 25.43
_diffrn_reflns_theta_min 2.26
_exptl_absorpt_coefficient_mu 0.303
_exptl_absorpt_correction_T_max 0.8957
_exptl_absorpt_correction_T_min 0.8868
_exptl_absorpt_correction_type multi-scan
_exptl_absorpt_process_details
;
?
;
_exptl_crystal_colour brown
_exptl_crystal_density_diffrn 1.187
_exptl_crystal_density_method 'not measured'
_exptl_crystal_description prism
_exptl_crystal_F_000 838
_exptl_crystal_size_max 0.16
_exptl_crystal_size_mid 0.12
_exptl_crystal_size_min 0.04
_refine_diff_density_max 0.474
_refine_diff_density_min -0.444
_refine_diff_density_rms 0.135
_refine_ls_extinction_coef 0.037(3)
_refine_ls_extinction_expression Fc^*^=kFc[1+0.001xFc^2^\l^3^/sin(2\q)]^-1/4^
_refine_ls_extinction_method SHELXL
_refine_ls_goodness_of_fit_ref 0.988
_refine_ls_hydrogen_treatment noref
_refine_ls_matrix_type full
_refine_ls_number_parameters 456
_refine_ls_number_reflns 7841
_refine_ls_number_restraints 0
_refine_ls_restrained_S_all 0.988
_refine_ls_R_factor_all 0.1541
_refine_ls_R_factor_gt 0.0850
_refine_ls_shift/su_max 0.000
_refine_ls_shift/su_mean 0.000
_refine_ls_structure_factor_coef Fsqd
_refine_ls_weighting_details 'calc w=1/[\s^2^(Fo^2^)+(0.1166P)^2^+0.0000P] where P=(Fo^2^+2Fc^2^)/3'
_refine_ls_weighting_scheme calc
_refine_ls_wR_factor_gt 0.1980
_refine_ls_wR_factor_ref 0.2268
_reflns_number_gt 4194
_reflns_number_total 7841
_reflns_threshold_expression >2sigma(I)
_cod_data_source_file c0nj00114g.txt
_cod_data_source_block 7790
_cod_database_code 7053505

loop_
_symmetry_equiv_pos_as_xyz
'x, y, z'
'-x, -y, -z'

loop_
_atom_site_label
_atom_site_type_symbol
_atom_site_fract_x
_atom_site_fract_y
_atom_site_fract_z
_atom_site_U_iso_or_equiv
_atom_site_adp_type
_atom_site_occupancy
_atom_site_symmetry_multiplicity
_atom_site_calc_flag
_atom_site_refinement_flags
Cr1 Cr 0.32844(7) 0.21654(6) 0.77610(5) 0.0364(3) Uani 1 1 d .
N1 N 0.2012(3) 0.3191(3) 0.8314(2) 0.0370(9) Uani 1 1 d .
N2 N 0.2118(3) 0.1499(3) 0.6800(2) 0.0372(9) Uani 1 1 d .
N3 N 0.3893(4) 0.1137(3) 0.8311(2) 0.0391(10) Uani 1 1 d .
N4 N 0.5147(4) 0.1080(3) 0.8415(3) 0.0454(11) Uani 1 1 d .
N5 N 0.5768(4) 0.1732(3) 0.8109(3) 0.0438(10) Uani 1 1 d .
N6 N 0.5057(3) 0.2402(3) 0.7777(2) 0.0386(10) Uani 1 1 d .
C1 C 0.2447(4) 0.4169(4) 0.8936(3) 0.0382(12) Uani 1 1 d .
C2 C 0.2573(5) 0.5126(4) 0.8662(3) 0.0447(13) Uani 1 1 d .
C3 C 0.2258(5) 0.5163(4) 0.7755(4) 0.0541(14) Uani 1 1 d .
H3 H 0.2438 0.4458 0.7371 0.065 Uiso 1 1 calc R
C4 C 0.0898(6) 0.5362(5) 0.7625(4) 0.0756(19) Uani 1 1 d .
H4A H 0.0747 0.5373 0.7041 0.113 Uiso 1 1 calc R
H4B H 0.0688 0.6043 0.8003 0.113 Uiso 1 1 calc R
H4C H 0.0405 0.4796 0.7750 0.113 Uiso 1 1 calc R
C5 C 0.3026(6) 0.6021(5) 0.7465(5) 0.077(2) Uani 1 1 d .
H5A H 0.2797 0.6001 0.6885 0.116 Uiso 1 1 calc R
H5B H 0.3883 0.5873 0.7494 0.116 Uiso 1 1 calc R
H5C H 0.2877 0.6722 0.7835 0.116 Uiso 1 1 calc R
C6 C 0.3004(5) 0.6057(4) 0.9273(4) 0.0586(15) Uani 1 1 d .
H6 H 0.3116 0.6694 0.9112 0.070 Uiso 1 1 calc R
C7 C 0.3267(5) 0.6050(5) 1.0108(4) 0.0623(16) Uani 1 1 d .
H7 H 0.3534 0.6685 1.0504 0.075 Uiso 1 1 calc R
C8 C 0.3140(5) 0.5132(4) 1.0361(4) 0.0562(14) Uani 1 1 d .
H8 H 0.3331 0.5143 1.0926 0.067 Uiso 1 1 calc R
C9 C 0.2727(4) 0.4169(4) 0.9785(3) 0.0431(12) Uani 1 1 d .
C10 C 0.2565(5) 0.3171(4) 1.0112(3) 0.0459(13) Uani 1 1 d .
H10 H 0.2193 0.2595 0.9645 0.055 Uiso 1 1 calc R
C11 C 0.3801(5) 0.2788(5) 1.0354(4) 0.0573(15) Uani 1 1 d .
H11A H 0.3673 0.2153 1.0550 0.086 Uiso 1 1 calc R
H11B H 0.4193 0.3346 1.0803 0.086 Uiso 1 1 calc R
H11C H 0.4314 0.2623 0.9861 0.086 Uiso 1 1 calc R
C12 C 0.1700(5) 0.3372(5) 1.0870(4) 0.0605(15) Uani 1 1 d .
H12A H 0.1603 0.2726 1.1055 0.091 Uiso 1 1 calc R
H12B H 0.0914 0.3574 1.0697 0.091 Uiso 1 1 calc R
H12C H 0.2039 0.3942 1.1334 0.091 Uiso 1 1 calc R
C13 C -0.0081(4) 0.3619(4) 0.8855(3) 0.0460(13) Uani 1 1 d .
H13A H 0.0217 0.4354 0.9051 0.069 Uiso 1 1 calc R
H13B H -0.0143 0.3315 0.9335 0.069 Uiso 1 1 calc R
H13C H -0.0877 0.3596 0.8585 0.069 Uiso 1 1 calc R
C14 C 0.0795(4) 0.2979(4) 0.8217(3) 0.0365(11) Uani 1 1 d .
C15 C 0.0292(4) 0.2162(4) 0.7545(3) 0.0380(11) Uani 1 1 d .
H15 H -0.0546 0.2016 0.7568 0.046 Uiso 1 1 calc R
C16 C 0.0895(4) 0.1537(4) 0.6840(3) 0.0407(12) Uani 1 1 d .
C17 C 0.0116(5) 0.0866(4) 0.6087(3) 0.0528(14) Uani 1 1 d .
H17A H 0.0381 0.1015 0.5566 0.079 Uiso 1 1 calc R
H17B H -0.0731 0.1045 0.6175 0.079 Uiso 1 1 calc R
H17C H 0.0206 0.0114 0.6045 0.079 Uiso 1 1 calc R
C18 C 0.2662(4) 0.0936(4) 0.6000(3) 0.0402(12) Uani 1 1 d .
C19 C 0.2792(4) -0.0195(4) 0.5777(3) 0.0428(12) Uani 1 1 d .
C20 C 0.2458(5) -0.0874(4) 0.6375(3) 0.0480(13) Uani 1 1 d .
H20 H 0.2025 -0.0421 0.6861 0.058 Uiso 1 1 calc R
C21 C 0.3628(5) -0.1273(5) 0.6726(4) 0.0618(16) Uani 1 1 d .
H21A H 0.3403 -0.1697 0.7110 0.093 Uiso 1 1 calc R
H21B H 0.4134 -0.0664 0.7030 0.093 Uiso 1 1 calc R
H21C H 0.4076 -0.1706 0.6258 0.093 Uiso 1 1 calc R
C22 C 0.1616(6) -0.1841(5) 0.5943(4) 0.0685(17) Uani 1 1 d .
H22A H 0.1426 -0.2245 0.6347 0.103 Uiso 1 1 calc R
H22B H 0.2024 -0.2294 0.5463 0.103 Uiso 1 1 calc R
H22C H 0.0871 -0.1592 0.5747 0.103 Uiso 1 1 calc R
C23 C 0.3269(5) -0.0691(4) 0.4980(3) 0.0473(13) Uani 1 1 d .
H23 H 0.3342 -0.1436 0.4817 0.057 Uiso 1 1 calc R
C24 C 0.3633(5) -0.0104(4) 0.4432(3) 0.0524(14) Uani 1 1 d .
H24 H 0.3953 -0.0452 0.3904 0.063 Uiso 1 1 calc R
C25 C 0.3530(5) 0.1005(5) 0.4655(3) 0.0530(14) Uani 1 1 d .
H25 H 0.3774 0.1389 0.4271 0.064 Uiso 1 1 calc R
C26 C 0.3070(4) 0.1555(4) 0.5439(3) 0.0421(12) Uani 1 1 d .
C27 C 0.2992(5) 0.2769(4) 0.5687(3) 0.0550(15) Uani 1 1 d .
H27 H 0.3117 0.3013 0.6312 0.066 Uiso 1 1 calc R
C28 C 0.4004(6) 0.3333(5) 0.5295(4) 0.0685(17) Uani 1 1 d .
H28A H 0.3912 0.4099 0.5480 0.103 Uiso 1 1 calc R
H28B H 0.3937 0.3094 0.4680 0.103 Uiso 1 1 calc R
H28C H 0.4796 0.3157 0.5480 0.103 Uiso 1 1 calc R
C29 C 0.1732(6) 0.3143(5) 0.5492(4) 0.0705(18) Uani 1 1 d .
H29A H 0.1723 0.3916 0.5672 0.106 Uiso 1 1 calc R
H29B H 0.1119 0.2851 0.5794 0.106 Uiso 1 1 calc R
H29C H 0.1558 0.2898 0.4886 0.106 Uiso 1 1 calc R
C30 C 0.3230(4) 0.0432(4) 0.8704(3) 0.0382(11) Uani 1 1 d .
C31 C 0.3819(4) -0.0203(4) 0.9157(3) 0.0418(12) Uani 1 1 d .
H31 H 0.4673 -0.0188 0.9196 0.050 Uiso 1 1 calc R
C32 C 0.3138(5) -0.0860(4) 0.9552(3) 0.0451(13) Uani 1 1 d .
H32 H 0.3544 -0.1267 0.9861 0.054 Uiso 1 1 calc R
C33 C 0.1867(5) -0.0916(4) 0.9492(3) 0.0452(13) Uani 1 1 d .
C34 C 0.1147(5) -0.1619(4) 0.9943(4) 0.0586(15) Uani 1 1 d .
H34A H 0.0337 -0.1346 1.0059 0.088 Uiso 1 1 calc R
H34B H 0.1560 -0.1612 1.0473 0.088 Uiso 1 1 calc R
H34C H 0.1087 -0.2344 0.9581 0.088 Uiso 1 1 calc R
C35 C 0.1296(5) -0.0284(4) 0.9035(3) 0.0482(13) Uani 1 1 d .
H35 H 0.0444 -0.0312 0.8983 0.058 Uiso 1 1 calc R
C36 C 0.1959(5) 0.0382(4) 0.8654(3) 0.0448(13) Uani 1 1 d .
H36 H 0.1547 0.0804 0.8360 0.054 Uiso 1 1 calc R
C37 C 0.5805(4) 0.3071(4) 0.7405(3) 0.0387(12) Uani 1 1 d .
C38 C 0.6912(5) 0.2738(4) 0.7031(3) 0.0475(13) Uani 1 1 d .
H38 H 0.7199 0.2062 0.7028 0.057 Uiso 1 1 calc R
C39 C 0.7591(5) 0.3409(4) 0.6661(4) 0.0525(14) Uani 1 1 d .
H39 H 0.8341 0.3177 0.6423 0.063 Uiso 1 1 calc R
C40 C 0.7202(5) 0.4409(4) 0.6631(4) 0.0551(15) Uani 1 1 d .
C41 C 0.7936(6) 0.5108(5) 0.6184(5) 0.081(2) Uani 1 1 d .
H41A H 0.8643 0.4729 0.5930 0.121 Uiso 1 1 calc R
H41B H 0.8196 0.5767 0.6594 0.121 Uiso 1 1 calc R
H41C H 0.7432 0.5270 0.5745 0.121 Uiso 1 1 calc R
C42 C 0.6104(5) 0.4745(4) 0.7023(4) 0.0591(16) Uani 1 1 d .
H42 H 0.5827 0.5426 0.7033 0.071 Uiso 1 1 calc R
C43 C 0.5414(5) 0.4087(4) 0.7398(4) 0.0506(14) Uani 1 1 d .
H43 H 0.4675 0.4328 0.7650 0.061 Uiso 1 1 calc R

loop_
_atom_site_aniso_label
_atom_site_aniso_U_11
_atom_site_aniso_U_22
_atom_site_aniso_U_33
_atom_site_aniso_U_23
_atom_site_aniso_U_13
_atom_site_aniso_U_12
Cr1 0.0371(5) 0.0345(5) 0.0361(5) 0.0070(4) -0.0040(3) 0.0027(3)
N1 0.042(2) 0.027(2) 0.039(2) 0.0049(18) 0.0008(18) 0.0007(17)
N2 0.039(2) 0.035(2) 0.035(2) 0.0047(19) -0.0045(18) 0.0014(17)
N3 0.042(2) 0.039(2) 0.037(2) 0.0118(19) -0.0022(19) 0.0044(18)
N4 0.039(2) 0.046(3) 0.054(3) 0.019(2) -0.005(2) 0.006(2)
N5 0.040(2) 0.042(2) 0.051(3) 0.017(2) -0.005(2) 0.0001(19)
N6 0.038(2) 0.036(2) 0.040(2) 0.0075(19) -0.0068(19) -0.0010(18)
C1 0.035(3) 0.033(3) 0.044(3) 0.005(2) 0.005(2) 0.000(2)
C2 0.049(3) 0.034(3) 0.049(3) 0.007(3) 0.011(3) 0.004(2)
C3 0.064(4) 0.037(3) 0.062(4) 0.014(3) 0.012(3) 0.011(3)
C4 0.084(5) 0.077(4) 0.076(5) 0.035(4) 0.011(4) 0.015(4)
C5 0.087(5) 0.059(4) 0.097(5) 0.038(4) 0.018(4) 0.013(3)
C6 0.064(4) 0.040(3) 0.068(4) 0.006(3) 0.016(3) -0.005(3)
C7 0.066(4) 0.041(3) 0.067(4) -0.008(3) 0.004(3) -0.011(3)
C8 0.059(4) 0.054(4) 0.045(3) -0.003(3) -0.002(3) -0.005(3)
C9 0.039(3) 0.048(3) 0.040(3) 0.007(3) 0.003(2) 0.003(2)
C10 0.051(3) 0.046(3) 0.038(3) 0.007(2) -0.006(3) -0.004(2)
C11 0.058(4) 0.067(4) 0.046(3) 0.011(3) -0.004(3) 0.008(3)
C12 0.061(4) 0.062(4) 0.057(4) 0.014(3) 0.005(3) 0.000(3)
C13 0.046(3) 0.042(3) 0.045(3) 0.002(3) 0.005(2) 0.005(2)
C14 0.036(3) 0.033(3) 0.041(3) 0.012(2) 0.000(2) 0.004(2)
C15 0.036(3) 0.038(3) 0.040(3) 0.011(2) -0.003(2) 0.002(2)
C16 0.042(3) 0.037(3) 0.043(3) 0.011(2) -0.008(2) 0.004(2)
C17 0.041(3) 0.057(3) 0.053(3) 0.004(3) -0.008(3) 0.002(3)
C18 0.037(3) 0.046(3) 0.034(3) 0.004(2) -0.009(2) 0.003(2)
C19 0.039(3) 0.044(3) 0.041(3) 0.003(3) -0.004(2) 0.004(2)
C20 0.052(3) 0.043(3) 0.047(3) 0.009(3) 0.001(3) 0.002(2)
C21 0.071(4) 0.054(3) 0.059(4) 0.013(3) -0.003(3) 0.008(3)
C22 0.079(4) 0.055(4) 0.071(4) 0.016(3) -0.001(3) -0.001(3)
C23 0.048(3) 0.040(3) 0.048(3) 0.002(3) -0.004(3) 0.003(2)
C24 0.060(4) 0.052(4) 0.039(3) -0.002(3) 0.004(3) 0.008(3)
C25 0.056(3) 0.061(4) 0.041(3) 0.012(3) 0.001(3) 0.000(3)
C26 0.046(3) 0.042(3) 0.038(3) 0.010(3) -0.005(2) 0.003(2)
C27 0.077(4) 0.054(3) 0.037(3) 0.017(3) 0.000(3) 0.004(3)
C28 0.086(5) 0.055(4) 0.063(4) 0.015(3) -0.004(3) -0.010(3)
C29 0.084(5) 0.059(4) 0.075(4) 0.028(3) 0.005(4) 0.012(3)
C30 0.047(3) 0.031(3) 0.035(3) 0.006(2) -0.003(2) 0.000(2)
C31 0.040(3) 0.038(3) 0.044(3) 0.005(2) -0.003(2) 0.000(2)
C32 0.058(3) 0.036(3) 0.039(3) 0.008(2) -0.002(3) 0.001(2)
C33 0.055(3) 0.034(3) 0.044(3) 0.005(2) 0.007(3) -0.002(2)
C34 0.060(4) 0.044(3) 0.072(4) 0.016(3) 0.018(3) 0.000(3)
C35 0.039(3) 0.044(3) 0.057(3) 0.005(3) 0.002(3) -0.001(2)
C36 0.047(3) 0.042(3) 0.046(3) 0.012(3) -0.008(2) 0.007(2)
C37 0.038(3) 0.043(3) 0.034(3) 0.011(2) -0.008(2) -0.001(2)
C38 0.051(3) 0.042(3) 0.052(3) 0.017(3) 0.003(3) -0.003(3)
C39 0.043(3) 0.053(3) 0.061(4) 0.014(3) 0.002(3) 0.004(3)
C40 0.055(4) 0.054(3) 0.061(4) 0.024(3) -0.005(3) -0.006(3)
C41 0.067(4) 0.080(5) 0.113(6) 0.056(5) 0.010(4) -0.006(3)
C42 0.058(4) 0.043(3) 0.082(4) 0.026(3) -0.003(3) 0.003(3)
C43 0.042(3) 0.045(3) 0.064(4) 0.013(3) -0.007(3) 0.007(2)

loop_
_atom_type_symbol
_atom_type_description
_atom_type_scat_dispersion_real
_atom_type_scat_dispersion_imag
_atom_type_scat_source
C C 0.0033 0.0016 'International Tables Vol C Tables 4.2.6.8 and 6.1.1.4'
H H 0.0000 0.0000 'International Tables Vol C Tables 4.2.6.8 and 6.1.1.4'
Cr Cr 0.3209 0.6236 'International Tables Vol C Tables 4.2.6.8 and 6.1.1.4'
N N 0.0061 0.0033 'International Tables Vol C Tables 4.2.6.8 and 6.1.1.4'
O O 0.0106 0.0060 'International Tables Vol C Tables 4.2.6.8 and 6.1.1.4'

loop_
_geom_angle_atom_site_label_1
_geom_angle_atom_site_label_2
_geom_angle_atom_site_label_3
_geom_angle
N3 Cr1 N6 76.48(16)
N3 Cr1 N2 112.17(16)
N6 Cr1 N2 130.82(17)
N3 Cr1 N1 120.50(16)
N6 Cr1 N1 128.49(16)
N2 Cr1 N1 90.19(16)
C14 N1 C1 118.7(4)
C14 N1 Cr1 124.2(3)
C1 N1 Cr1 116.7(3)
C16 N2 C18 118.7(4)
C16 N2 Cr1 125.2(3)
C18 N2 Cr1 116.0(3)
N4 N3 C30 112.0(3)
N4 N3 Cr1 118.5(3)
C30 N3 Cr1 129.3(3)
N5 N4 N3 114.0(4)
N4 N5 N6 113.7(4)
N5 N6 C37 110.8(4)
N5 N6 Cr1 117.2(3)
C37 N6 Cr1 131.5(3)
C9 C1 C2 121.1(4)
C9 C1 N1 120.8(4)
C2 C1 N1 118.2(4)
C6 C2 C1 117.1(5)
C6 C2 C3 120.3(4)
C1 C2 C3 122.6(4)
C2 C3 C4 112.9(5)
C2 C3 C5 113.1(5)
C4 C3 C5 108.1(4)
C2 C3 H3 107.5
C4 C3 H3 107.5
C5 C3 H3 107.5
C3 C4 H4A 109.5
C3 C4 H4B 109.5
H4A C4 H4B 109.5
C3 C4 H4C 109.5
H4A C4 H4C 109.5
H4B C4 H4C 109.5
C3 C5 H5A 109.5
C3 C5 H5B 109.5
H5A C5 H5B 109.5
C3 C5 H5C 109.5
H5A C5 H5C 109.5
H5B C5 H5C 109.5
C7 C6 C2 121.4(5)
C7 C6 H6 119.3
C2 C6 H6 119.3
C8 C7 C6 120.9(5)
C8 C7 H7 119.5
C6 C7 H7 119.5
C7 C8 C9 120.9(5)
C7 C8 H8 119.6
C9 C8 H8 119.6
C8 C9 C1 118.7(5)
C8 C9 C10 118.6(4)
C1 C9 C10 122.8(4)
C9 C10 C11 111.3(4)
C9 C10 C12 111.4(4)
C11 C10 C12 110.6(4)
C9 C10 H10 107.8
C11 C10 H10 107.8
C12 C10 H10 107.8
C10 C11 H11A 109.5
C10 C11 H11B 109.5
H11A C11 H11B 109.5
C10 C11 H11C 109.5
H11A C11 H11C 109.5
H11B C11 H11C 109.5
C10 C12 H12A 109.5
C10 C12 H12B 109.5
H12A C12 H12B 109.5
C10 C12 H12C 109.5
H12A C12 H12C 109.5
H12B C12 H12C 109.5
C14 C13 H13A 109.5
C14 C13 H13B 109.5
H13A C13 H13B 109.5
C14 C13 H13C 109.5
H13A C13 H13C 109.5
H13B C13 H13C 109.5
N1 C14 C15 122.3(4)
N1 C14 C13 120.5(4)
C15 C14 C13 117.2(4)
C14 C15 C16 127.6(4)
C14 C15 H15 116.2
C16 C15 H15 116.2
N2 C16 C15 122.9(4)
N2 C16 C17 119.1(4)
C15 C16 C17 118.0(4)
C16 C17 H17A 109.5
C16 C17 H17B 109.5
H17A C17 H17B 109.5
C16 C17 H17C 109.5
H17A C17 H17C 109.5
H17B C17 H17C 109.5
C19 C18 C26 120.6(5)
C19 C18 N2 121.2(4)
C26 C18 N2 118.1(4)
C23 C19 C18 118.2(5)
C23 C19 C20 119.2(5)
C18 C19 C20 122.6(5)
C19 C20 C22 112.4(4)
C19 C20 C21 110.3(4)
C22 C20 C21 109.4(4)
C19 C20 H20 108.2
C22 C20 H20 108.2
C21 C20 H20 108.2
C20 C21 H21A 109.5
C20 C21 H21B 109.5
H21A C21 H21B 109.5
C20 C21 H21C 109.5
H21A C21 H21C 109.5
H21B C21 H21C 109.5
C20 C22 H22A 109.5
C20 C22 H22B 109.5
H22A C22 H22B 109.5
C20 C22 H22C 109.5
H22A C22 H22C 109.5
H22B C22 H22C 109.5
C24 C23 C19 121.2(5)
C24 C23 H23 119.4
C19 C23 H23 119.4
C23 C24 C25 120.6(5)
C23 C24 H24 119.7
C25 C24 H24 119.7
C24 C25 C26 121.4(5)
C24 C25 H25 119.3
C26 C25 H25 119.3
C25 C26 C18 117.8(5)
C25 C26 C27 121.0(5)
C18 C26 C27 121.2(5)
C26 C27 C29 112.7(5)
C26 C27 C28 113.4(5)
C29 C27 C28 110.4(4)
C26 C27 H27 106.6
C29 C27 H27 106.6
C28 C27 H27 106.6
C27 C28 H28A 109.5
C27 C28 H28B 109.5
H28A C28 H28B 109.5
C27 C28 H28C 109.5
H28A C28 H28C 109.5
H28B C28 H28C 109.5
C27 C29 H29A 109.5
C27 C29 H29B 109.5
H29A C29 H29B 109.5
C27 C29 H29C 109.5
H29A C29 H29C 109.5
H29B C29 H29C 109.5
C36 C30 C31 118.1(4)
C36 C30 N3 119.6(4)
C31 C30 N3 122.3(4)
C32 C31 C30 120.6(5)
C32 C31 H31 119.7
C30 C31 H31 119.7
C33 C32 C31 121.1(5)
C33 C32 H32 119.5
C31 C32 H32 119.5
C32 C33 C35 117.6(4)
C32 C33 C34 120.0(5)
C35 C33 C34 122.3(5)
C33 C34 H34A 109.5
C33 C34 H34B 109.5
H34A C34 H34B 109.5
C33 C34 H34C 109.5
H34A C34 H34C 109.5
H34B C34 H34C 109.5
C36 C35 C33 121.8(5)
C36 C35 H35 119.1
C33 C35 H35 119.1
C35 C36 C30 120.7(4)
C35 C36 H36 119.6
C30 C36 H36 119.6
C38 C37 C43 118.1(5)
C38 C37 N6 122.2(4)
C43 C37 N6 119.7(5)
C39 C38 C37 119.9(5)
C39 C38 H38 120.0
C37 C38 H38 120.0
C40 C39 C38 122.6(5)
C40 C39 H39 118.7
C38 C39 H39 118.7
C39 C40 C42 117.1(5)
C39 C40 C41 121.5(5)
C42 C40 C41 121.4(5)
C40 C41 H41A 109.5
C40 C41 H41B 109.5
H41A C41 H41B 109.5
C40 C41 H41C 109.5
H41A C41 H41C 109.5
H41B C41 H41C 109.5
C43 C42 C40 121.1(5)
C43 C42 H42 119.4
C40 C42 H42 119.4
C42 C43 C37 121.1(5)
C42 C43 H43 119.4
C37 C43 H43 119.4

loop_
_geom_bond_atom_site_label_1
_geom_bond_atom_site_label_2
_geom_bond_distance
Cr1 N3 1.907(4)
Cr1 N6 1.945(4)
Cr1 N2 1.984(4)
Cr1 N1 1.990(4)
N1 C14 1.344(6)
N1 C1 1.448(6)
N2 C16 1.335(6)
N2 C18 1.447(6)
N3 N4 1.380(5)
N3 C30 1.427(6)
N4 N5 1.268(5)
N5 N6 1.379(5)
N6 C37 1.421(6)
C1 C9 1.402(7)
C1 C2 1.420(6)
C2 C6 1.399(7)
C2 C3 1.514(7)
C3 C4 1.530(8)
C3 C5 1.543(7)
C3 H3 0.9800
C4 H4A 0.9600
C4 H4B 0.9600
C4 H4C 0.9600
C5 H5A 0.9600
C5 H5B 0.9600
C5 H5C 0.9600
C6 C7 1.379(8)
C6 H6 0.9300
C7 C8 1.355(8)
C7 H7 0.9300
C8 C9 1.396(7)
C8 H8 0.9300
C9 C10 1.521(7)
C10 C11 1.526(7)
C10 C12 1.529(7)
C10 H10 0.9800
C11 H11A 0.9600
C11 H11B 0.9600
C11 H11C 0.9600
C12 H12A 0.9600
C12 H12B 0.9600
C12 H12C 0.9600
C13 C14 1.506(7)
C13 H13A 0.9600
C13 H13B 0.9600
C13 H13C 0.9600
C14 C15 1.389(6)
C15 C16 1.392(7)
C15 H15 0.9300
C16 C17 1.522(7)
C17 H17A 0.9600
C17 H17B 0.9600
C17 H17C 0.9600
C18 C19 1.415(7)
C18 C26 1.425(7)
C19 C23 1.392(7)
C19 C20 1.509(7)
C20 C22 1.529(7)
C20 C21 1.541(7)
C20 H20 0.9800
C21 H21A 0.9600
C21 H21B 0.9600
C21 H21C 0.9600
C22 H22A 0.9600
C22 H22B 0.9600
C22 H22C 0.9600
C23 C24 1.365(7)
C23 H23 0.9300
C24 C25 1.383(7)
C24 H24 0.9300
C25 C26 1.384(7)
C25 H25 0.9300
C26 C27 1.512(7)
C27 C29 1.522(8)
C27 C28 1.540(8)
C27 H27 0.9800
C28 H28A 0.9600
C28 H28B 0.9600
C28 H28C 0.9600
C29 H29A 0.9600
C29 H29B 0.9600
C29 H29C 0.9600
C30 C36 1.384(7)
C30 C31 1.396(6)
C31 C32 1.395(7)
C31 H31 0.9300
C32 C33 1.384(7)
C32 H32 0.9300
C33 C35 1.388(7)
C33 C34 1.516(7)
C34 H34A 0.9600
C34 H34B 0.9600
C34 H34C 0.9600
C35 C36 1.379(7)
C35 H35 0.9300
C36 H36 0.9300
C37 C38 1.384(7)
C37 C43 1.389(7)
C38 C39 1.381(7)
C38 H38 0.9300
C39 C40 1.379(7)
C39 H39 0.9300
C40 C42 1.386(8)
C40 C41 1.516(7)
C41 H41A 0.9600
C41 H41B 0.9600
C41 H41C 0.9600
C42 C43 1.380(7)
C42 H42 0.9300
C43 H43 0.9300
